data_1517953
loop_
_publ_author_name
'Rol, Christian'
'Frost, Mona'

_publ_section_title
;
 Water-rich molybdotellurates; preparation and crystal structure of
 Li6[TeMo6O24].18H2O and Li6[TeMo6O24].Te(OH)6.18H2O
;
_journal_name_full 'Zeitschrift fuer Anorganische und Allgemeine Chemie'
_journal_page_first 1137
_journal_page_last 1146
_journal_volume 619
_journal_year 1993
_chemical_formula_sum 'H42 Li6 Mo6 O48 Te2'
_chemical_formula_weight 1682.8
_space_group_IT_number 14
_symmetry_cell_setting monoclinic
_symmetry_Int_Tables_number 14
_symmetry_space_group_name_Hall '-P 2yn'
_symmetry_space_group_name_H-M 'P 1 21/n 1'
_cell_angle_alpha 90
_cell_angle_beta 91.36(4)
_cell_angle_gamma 90
_cell_formula_units_Z 4
_cell_length_a 9.941(3)
_cell_length_b 23.448(10)
_cell_length_c 17.649(4)
_cell_volume 4113(2)
_diffrn_ambient_temperature 293
_diffrn_radiation_probe x-ray
_diffrn_radiation_type MoK\a
_diffrn_radiation_wavelength 0.71069
_exptl_crystal_density_diffrn 2.72
_refine_ls_number_parameters 627
_refine_ls_number_reflns 5900
_refine_ls_R_factor_gt 0.0415
_refine_ls_wR_factor_gt 0.0327
_cod_data_source_file Li6TeMo6O24-Te-OH-6-18H2O.cif
_cod_data_source_block Li6-18H2O-2
_cod_original_cell_volume 4113
_cod_original_sg_symbol_H-M 'P 21/n'
_cod_database_code 1517953

loop_
_symmetry_equiv_pos_site_id
_symmetry_equiv_pos_as_xyz
1 x,y,z
2 1/2-x,1/2+y,1/2-z
3 -x,-y,-z
4 1/2+x,1/2-y,1/2+z

loop_
_atom_site_label
_atom_site_type_symbol
_atom_site_fract_x
_atom_site_fract_y
_atom_site_fract_z
_atom_site_U_iso_or_equiv
Mo1 Mo 0.1165(1) 0.1709(1) 0.2579(1) 0.016(1)
Mo2 Mo -0.0643(1) 0.1072(1) 0.3894(1) 0.018(1)
Mo3 Mo -0.2519(1) 0.1844(1) 0.5015(1) 0.017(1)
Mo4 Mo -0.2558(1) 0.3232(1) 0.4862(1) 0.018(1)
Mo5 Mo -0.0800(1) 0.3866(1) 0.3529(1) 0.017(1)
Mo6 Mo 0.1106(1) 0.3105(1) 0.2412(1) 0.016(1)
Te1 Te -0.0704(1) 0.2473(1) 0.3715(1) 0.012(1)
Te2 Te 0.6785(1) 0.2366(1) 0.1223(1) 0.014(1)
O1 O 0.1140(6) 0.2466(2) 0.3403(3) 0.016(2)
O2 O -0.0979(6) 0.1830(2) 0.3049(3) 0.017(2)
O3 O -0.0405(6) 0.1926(2) 0.4525(3) 0.017(2)
O4 O -0.2519(6) 0.2484(2) 0.4037(3) 0.015(2)
O5 O -0.0445(6) 0.3124(2) 0.4370(3) 0.017(2)
O6 O -0.1011(6) 0.3019(2) 0.2908(3) 0.017(2)
O7 O 0.0611(6) 0.2369(2) 0.1968(3) 0.018(2)
O8 O 0.1119(6) 0.1266(2) 0.3518(3) 0.017(2)
O9 O -0.2413(6) 0.1292(3) 0.4200(3) 0.021(2)
O10 O -0.2011(6) 0.2576(2) 0.5459(3) 0.019(2)
O11 O -0.2538(6) 0.3674(2) 0.3912(3) 0.020(2)
O12 O 0.0965(6) 0.3669(2) 0.3231(3) 0.019(2)
O13 O 0.2872(7) 0.1727(3) 0.2526(3) 0.027(2)
O14 O 0.0599(7) 0.1197(3) 0.1958(3) 0.030(2)
O15 O -0.0094(7) 0.0698(3) 0.4669(3) 0.030(2)
O16 O -0.1150(7) 0.0579(3) 0.3239(3) 0.033(2)
O17 O -0.1944(7) 0.1426(3) 0.5742(3) 0.027(2)
O18 O -0.4227(6) 0.1876(3) 0.5067(3) 0.022(2)
O19 O -0.2006(7) 0.3747(3) 0.5490(3) 0.031(2)
O20 O -0.4259(6) 0.3207(3) 0.4921(3) 0.028(2)
O21 O -0.0345(7) 0.4383(3) 0.4173(3) 0.028(2)
O22 O -0.1409(6) 0.4221(3) 0.2737(3) 0.028(2)
O23 O 0.2825(6) 0.3097(3) 0.2363(3) 0.027(2)
O24 O 0.0482(7) 0.3518(3) 0.1692(3) 0.026(2)
O25 O 0.4924(6) 0.2364(3) 0.1493(3) 0.022(2)
O26 O 0.7108(7) 0.1759(3) 0.1946(3) 0.024(2)
O27 O 0.6464(6) 0.1763(2) 0.0507(3) 0.022(2)
O28 O 0.8647(6) 0.2420(3) 0.0974(3) 0.020(2)
O29 O 0.6925(6) 0.2948(2) 0.1984(3) 0.022(2)
O30 O 0.6565(6) 0.2956(2) 0.0476(3) 0.024(2)
Ow1 O 0.5231(6) 0.2342(3) 0.3163(3) 0.026(2)
Ow2 O 0.8389(7) 0.2393(3) 0.9225(4) 0.029(2)
Ow3 O 0.8302(7) 0.1110(3) 0.9077(3) 0.033(2)
Ow4 O 0.5287(8) 0.1090(3) 0.3359(4) 0.033(2)
Ow5 O 0.3329(7) 0.1300(3) 0.4472(3) 0.029(2)
Ow6 O 0.4948(8) 0.0973(3) 0.1626(4) 0.033(2)
Ow7 O 0.0810(8) 0.0286(3) 0.9417(5) 0.047(3)
Ow8 O 0.0205(7) 0.1305(3) 0.7947(4) 0.032(2)
Ow9 O 0.6598(8) 0.0401(3) 0.0262(4) 0.036(2)
Ow10 O 0.7700(9) 0.0300(4) 0.1838(4) 0.046(3)
Ow11 O 0.8967(7) 0.1010(3) 0.0687(3) 0.030(2)
Ow12 O 0.2434(8) 0.0957(3) 0.6165(4) 0.042(2)
Ow13 O 0.1955(9) 0.0182(3) 0.1077(4) 0.058(3)
Ow14 O 0.7532(8) -0.0004(3) 0.5151(4) 0.054(3)
Ow15 O -0.0276(8) 0.0707(3) 0.6608(4) 0.049(3)
Ow16 O 0.5164(7) 0.0593(4) 0.5618(5) 0.049(3)
Ow17 O 0.0531(10) 0.5045(4) 0.2234(6) 0.090(3)
Ow18 O 0.1818(9) 0.0109(4) 0.2772(7) 0.101(4)
Li1 Li -0.5163(17) 0.2956(7) 0.2429(8) 0.026(4)
Li2 Li 0.4961(19) 0.1639(7) 0.2495(9) 0.037(4)
Li3 Li 0.6966(21) 0.0966(7) 0.1141(11) 0.045(4)
Li4 Li 0.8637(22) 0.0368(8) 0.9764(10) 0.051(4)
Li5 Li 0.3762(17) 0.2048(7) 0.5041(9) 0.028(4)
Li6 Li 0.3336(19) 0.0681(7) 0.5256(10) 0.039(4)
H11 H 0.6391(66) 0.2398(34) 0.3578(42) 0.033(5)
H12 H 0.4528(68) 0.2335(36) 0.3435(43) 0.033(5)
H21 H -0.7004(78) 0.2751(45) 0.4256(58) 0.033(5)
H22 H -0.7793(67) 0.2513(35) 0.4022(42) 0.033(5)
H31 H -0.7765(68) 0.3879(34) 0.3817(42) 0.033(5)
H32 H -0.6142(68) 0.3826(36) 0.3645(44) 0.033(5)
H41 H -0.3915(69) 0.1170(37) 0.3539(45) 0.033(5)
H42 H -0.9873(78) 0.4132(40) 0.8260(55) 0.033(5)
H51 H -0.7558(68) 0.1251(36) 0.4196(43) 0.033(5)
H52 H -0.6060(69) 0.1292(38) 0.4186(44) 0.033(5)
H61 H -0.0507(69) 0.3923(37) 0.6254(45) 0.033(5)
H62 H -0.0417(72) 0.4282(37) 0.6773(47) 0.033(5)
H71 H -0.6137(73) 0.5535(37) 0.5689(49) 0.033(5)
H81 H 0.5808(70) 0.3749(42) 0.3115(49) 0.033(5)
H91 H -0.8638(69) 0.4943(37) 0.5396(44) 0.033(5)
H92 H -0.9013(70) 0.4541(39) 0.5030(46) 0.033(5)
H101 H -0.1931(74) 0.0386(44) 0.2072(49) 0.033(5)
H111 H -0.5616(71) 0.3980(41) 0.5995(45) 0.033(5)
H121 H -0.7180(73) 0.0987(43) 0.6467(47) 0.033(5)
H151 H 0.9233(71) 0.0871(39) 0.6360(47) 0.033(5)
H152 H -0.9343(69) 0.0758(35) 0.6309(43) 0.033(5)
H161 H -0.4228(71) 0.0611(45) 0.5589(55) 0.033(5)

loop_
_atom_type_symbol
_atom_type_description
_atom_type_scat_dispersion_real
_atom_type_scat_dispersion_imag
_atom_type_scat_source
H H 0.0000 0.0000 ' International Tables Vol C Tables 4.2.6.8 and 6.1.1.4'
Li Li -0.0003 0.0001 ' International Tables Vol C Tables 4.2.6.8 and 6.1.1.4'
Mo Mo -1.6832 0.6857 ' International Tables Vol C Tables 4.2.6.8 and 6.1.1.4'
O O 0.0106 0.0060 ' International Tables Vol C Tables 4.2.6.8 and 6.1.1.4'
Te Te -0.5308 1.6751 ' International Tables Vol C Tables 4.2.6.8 and 6.1.1.4'

loop_
_geom_angle_atom_site_label_1
_geom_angle_atom_site_label_2
_geom_angle_atom_site_label_3
_geom_angle
_geom_angle_site_symmetry_1
_geom_angle_site_symmetry_3
_geom_angle_publ_flag
Mo1 Te1 Mo2 60.52(7) . . yes
Mo1 Te1 Mo3 120.37(10) . . yes
Mo1 Te1 Mo4 179.54(8) . . yes
Mo1 Te1 Mo5 119.70(8) . . yes
Mo1 Te1 Mo6 59.75(7) . . yes
Mo1 Te1 O1 42.90(16) . . yes
Mo1 Te1 O2 43.74(19) . . yes
Mo1 Te1 O3 90.58(18) . . yes
Mo1 Te1 O4 137.79(18) . . yes
Mo1 Te1 O5 136.55(19) . . yes
Mo1 Te1 O6 89.61(18) . . yes
Mo2 Te1 Mo3 59.85(7) . . yes
Mo2 Te1 Mo4 119.24(8) . . yes
Mo2 Te1 Mo5 179.35(6) . . yes
Mo2 Te1 Mo6 120.26(8) . . yes
Mo2 Te1 O1 90.20(16) . . yes
Mo2 Te1 O2 44.09(17) . . yes
Mo2 Te1 O3 43.00(16) . . yes
Mo2 Te1 O4 90.02(16) . . yes
Mo2 Te1 O5 136.77(18) . . yes
Mo2 Te1 O6 137.02(18) . . yes
Mo3 Te1 Mo4 59.39(7) . . yes
Mo3 Te1 Mo5 119.93(8) . . yes
Mo3 Te1 Mo6 179.84(7) . . yes
Mo3 Te1 O1 137.27(18) . . yes
Mo3 Te1 O2 90.14(18) . . yes
Mo3 Te1 O3 42.97(18) . . yes
Mo3 Te1 O4 42.37(16) . . yes
Mo3 Te1 O5 90.25(18) . . yes
Mo3 Te1 O6 136.76(19) . . yes
Mo4 Te1 Mo5 60.56(7) . . yes
Mo4 Te1 Mo6 120.50(10) . . yes
Mo4 Te1 O1 136.94(18) . . yes
Mo4 Te1 O2 136.43(19) . . yes
Mo4 Te1 O3 89.00(18) . . yes
Mo4 Te1 O4 42.36(16) . . yes
Mo4 Te1 O5 43.30(19) . . yes
Mo4 Te1 O6 90.81(18) . . yes
Mo5 Te1 Mo6 59.96(7) . . yes
Mo5 Te1 O1 90.32(16) . . yes
Mo5 Te1 O2 135.54(18) . . yes
Mo5 Te1 O3 137.35(18) . . yes
Mo5 Te1 O4 89.48(16) . . yes
Mo5 Te1 O5 43.59(17) . . yes
Mo5 Te1 O6 42.63(16) . . yes
Mo6 Te1 O1 42.89(16) . . yes
Mo6 Te1 O2 89.89(18) . . yes
Mo6 Te1 O3 137.19(19) . . yes
Mo6 Te1 O4 137.47(18) . . yes
Mo6 Te1 O5 89.72(18) . . yes
Mo6 Te1 O6 43.08(18) . . yes
O1 Te1 O2 86.6(2) . . yes
O1 Te1 O3 94.3(2) . . yes
O1 Te1 O4 179.2(3) . . yes
O1 Te1 O5 93.7(2) . . yes
O1 Te1 O6 86.0(2) . . yes
O2 Te1 O3 87.1(2) . . yes
O2 Te1 O4 94.1(2) . . yes
O2 Te1 O5 179.1(2) . . yes
O2 Te1 O6 92.9(2) . . yes
O3 Te1 O4 85.3(2) . . yes
O3 Te1 O5 93.8(2) . . yes
O3 Te1 O6 179.7(3) . . yes
O4 Te1 O5 85.7(2) . . yes
O4 Te1 O6 94.4(2) . . yes
O5 Te1 O6 86.2(2) . . yes
O26 Te2 O29 93.1(3) . . yes
O26 Te2 O30 176.5(3) . . yes
O27 Te2 O28 92.5(3) . . yes
O27 Te2 O29 173.9(3) . . yes
O27 Te2 O30 93.7(2) . . yes
O28 Te2 O29 93.4(3) . . yes
O28 Te2 O30 83.7(3) . . yes
O29 Te2 O30 88.5(2) . . yes
O26 Te2 O28 93.1(3) . . yes
O25 Te2 O26 88.9(3) . . yes
O25 Te2 O27 90.9(3) . . yes
O25 Te2 O28 176.2(3) . . yes
O25 Te2 O29 83.2(3) . . yes
O25 Te2 O30 94.4(3) . . yes
O26 Te2 O27 85.1(3) . . yes
O1 Mo1 O8 82.7(2) . . yes
O7 Mo1 O13 102.6(3) . . yes
O7 Mo1 O14 96.8(3) . . yes
O8 Mo1 O13 95.9(3) . . yes
O8 Mo1 O14 99.0(3) . . yes
O13 Mo1 O14 107.2(3) . . yes
Te1 Mo1 O14 126.1(2) . . yes
O1 Mo1 O2 69.8(2) . . yes
O1 Mo1 O7 74.4(2) . . yes
O1 Mo1 O13 92.4(3) . . yes
O1 Mo1 O14 160.0(3) . . yes
O2 Mo1 O7 81.5(2) . . yes
O2 Mo1 O8 73.9(2) . . yes
O2 Mo1 O13 160.2(3) . . yes
O2 Mo1 O14 91.4(3) . . yes
O7 Mo1 O8 150.9(2) . . yes
Te1 Mo1 O1 34.84(16) . . yes
Te1 Mo1 O2 35.00(14) . . yes
Te1 Mo1 O7 75.53(18) . . yes
Te1 Mo1 O8 75.43(17) . . yes
Te1 Mo1 O13 126.7(2) . . yes
Te1 Mo2 O2 34.98(14) . . yes
Te1 Mo2 O3 35.07(14) . . yes
Te1 Mo2 O8 75.45(16) . . yes
O9 Mo2 O15 101.0(3) . . yes
O9 Mo2 O16 96.6(3) . . yes
O15 Mo2 O16 106.2(3) . . yes
Te1 Mo2 O9 75.2(2) . . yes
Te1 Mo2 O15 126.4(2) . . yes
Te1 Mo2 O16 127.3(2) . . yes
O2 Mo2 O3 70.05(19) . . yes
O2 Mo2 O8 73.8(2) . . yes
O2 Mo2 O9 81.8(2) . . yes
O2 Mo2 O15 160.3(3) . . yes
O2 Mo2 O16 92.7(3) . . yes
O3 Mo2 O8 83.0(2) . . yes
O3 Mo2 O9 73.4(3) . . yes
O3 Mo2 O15 91.8(3) . . yes
O3 Mo2 O16 160.9(3) . . yes
O8 Mo2 O9 150.7(3) . . yes
O8 Mo2 O15 96.9(3) . . yes
O8 Mo2 O16 100.5(3) . . yes
Te1 Mo3 O3 35.07(14) . . yes
Te1 Mo3 O4 34.14(16) . . yes
Te1 Mo3 O9 75.1(2) . . yes
Te1 Mo3 O10 75.24(18) . . yes
Te1 Mo3 O17 127.0(2) . . yes
Te1 Mo3 O18 125.4(2) . . yes
O3 Mo3 O4 69.2(2) . . yes
O3 Mo3 O9 73.2(2) . . yes
O3 Mo3 O10 81.2(2) . . yes
O3 Mo3 O17 92.2(3) . . yes
O3 Mo3 O18 159.6(3) . . yes
O4 Mo3 O9 83.0(2) . . yes
O4 Mo3 O10 73.8(2) . . yes
O4 Mo3 O17 160.1(3) . . yes
O4 Mo3 O18 91.7(3) . . yes
O9 Mo3 O18 98.1(3) . . yes
O9 Mo3 O10 150.2(3) . . yes
O9 Mo3 O17 98.7(3) . . yes
O17 Mo3 O18 107.6(3) . . yes
O10 Mo3 O17 97.2(3) . . yes
O10 Mo3 O18 100.9(3) . . yes
O4 Mo4 O19 160.3(3) . . yes
O10 Mo4 O19 97.2(3) . . yes
O10 Mo4 O20 101.9(3) . . yes
O11 Mo4 O19 99.8(3) . . yes
O11 Mo4 O20 95.8(3) . . yes
O19 Mo4 O20 106.7(3) . . yes
Te1 Mo4 O20 126.3(2) . . yes
O4 Mo4 O5 69.3(2) . . yes
O4 Mo4 O10 74.2(2) . . yes
O4 Mo4 O11 82.0(2) . . yes
O4 Mo4 O20 92.6(3) . . yes
O5 Mo4 O10 82.6(2) . . yes
O5 Mo4 O11 73.1(2) . . yes
O5 Mo4 O19 92.3(3) . . yes
O5 Mo4 O20 159.5(3) . . yes
O10 Mo4 O11 150.8(2) . . yes
Te1 Mo4 O4 34.25(16) . . yes
Te1 Mo4 O5 35.00(14) . . yes
Te1 Mo4 O10 75.58(18) . . yes
Te1 Mo4 O11 75.18(17) . . yes
Te1 Mo4 O19 126.9(2) . . yes
Te1 Mo5 O5 35.17(14) . . yes
Te1 Mo5 O6 35.14(14) . . yes
Te1 Mo5 O11 75.90(16) . . yes
Te1 Mo5 O12 76.18(17) . . yes
O12 Mo5 O22 101.6(3) . . yes
O21 Mo5 O22 106.1(3) . . yes
Te1 Mo5 O21 129.1(2) . . yes
Te1 Mo5 O22 124.8(2) . . yes
O5 Mo5 O6 70.3(2) . . yes
O5 Mo5 O11 73.9(2) . . yes
O5 Mo5 O12 82.3(2) . . yes
O5 Mo5 O21 94.2(3) . . yes
O5 Mo5 O22 158.5(3) . . yes
O6 Mo5 O11 83.8(2) . . yes
O6 Mo5 O12 74.3(2) . . yes
O6 Mo5 O21 162.9(3) . . yes
O6 Mo5 O22 90.3(3) . . yes
O11 Mo5 O12 152.0(2) . . yes
O11 Mo5 O21 99.1(3) . . yes
O11 Mo5 O22 95.6(3) . . yes
O12 Mo5 O21 97.2(3) . . yes
Te1 Mo6 O1 34.71(16) . . yes
Te1 Mo6 O6 34.92(14) . . yes
Te1 Mo6 O7 75.34(18) . . yes
Te1 Mo6 O12 74.96(17) . . yes
Te1 Mo6 O23 126.2(2) . . yes
Te1 Mo6 O24 125.4(2) . . yes
O1 Mo6 O6 69.6(2) . . yes
O1 Mo6 O7 74.3(2) . . yes
O1 Mo6 O12 83.1(2) . . yes
O1 Mo6 O23 92.0(3) . . yes
O1 Mo6 O24 159.3(3) . . yes
O6 Mo6 O7 81.5(2) . . yes
O6 Mo6 O12 72.4(2) . . yes
O6 Mo6 O23 159.7(3) . . yes
O6 Mo6 O24 90.8(3) . . yes
O7 Mo6 O24 96.9(3) . . yes
O7 Mo6 O12 150.1(2) . . yes
O7 Mo6 O23 102.3(3) . . yes
O23 Mo6 O24 108.3(3) . . yes
O12 Mo6 O23 97.7(3) . . yes
O12 Mo6 O24 97.8(3) . . yes
Te1 O1 Mo1 102.3(2) . . yes
Te1 O1 Mo6 102.4(2) . . yes
Mo1 O1 Mo6 91.3(2) . . yes
Te1 O2 Mo1 101.3(3) . . yes
Te1 O2 Mo2 100.9(2) . . yes
Mo1 O2 Mo2 91.0(2) . . yes
Mo2 O3 Mo3 91.4(2) . . yes
Te1 O3 Mo2 101.9(2) . . yes
Te1 O3 Mo3 102.0(3) . . yes
Te1 O4 Mo3 103.5(2) . . yes
Te1 O4 Mo4 103.4(2) . . yes
Mo3 O4 Mo4 91.3(2) . . yes
Te1 O5 Mo4 101.7(3) . . yes
Te1 O5 Mo5 101.2(2) . . yes
Mo4 O5 Mo5 91.9(2) . . yes
Te1 O6 Mo5 102.2(2) . . yes
Te1 O6 Mo6 102.0(3) . . yes
Mo5 O6 Mo6 91.8(2) . . yes
Mo1 O7 Mo6 114.4(3) . . yes
Mo1 O8 Mo2 116.9(3) . . yes
Mo2 O9 Mo3 117.0(3) . . yes
Mo3 O10 Mo4 114.5(3) . . yes
Mo4 O11 Mo5 116.7(3) . . yes
Mo5 O12 Mo6 116.7(3) . . yes
Mo2 O16 OW17 133(3) . 2_545 yes
H21 OW2 H22 57(12) 4_655 4_655 no
H31 OW3 H32 103(6) 4_655 4_655 no
H51 OW5 H52 112(7) 1_655 1_655 no
H61 OW6 H62 104(8) 4_554 4_554 no
H91 OW9 H92 96(8) 4_654 4_654 no
H151 OW15 H152 102(8) 1_455 1_655 no

loop_
_geom_bond_atom_site_label_1
_geom_bond_atom_site_label_2
_geom_bond_distance
_geom_bond_site_symmetry_2
_geom_bond_publ_flag
Te1 Mo1 3.295(3) . yes
Te1 Mo2 3.301(4) . yes
Te1 Mo3 3.300(3) . yes
Te1 Mo4 3.292(3) . yes
Te1 Mo5 3.284(4) . yes
Te1 Mo6 3.304(3) . yes
Te1 O1 1.927(6) . yes
Te1 O2 1.927(5) . yes
Te1 O3 1.938(6) . yes
Te1 O4 1.905(6) . yes
Te1 O5 1.928(5) . yes
Te1 O6 1.934(6) . yes
Te2 O26 1.933(7) . yes
Te2 O27 1.918(5) . yes
Te2 O28 1.917(6) . yes
Te2 O29 1.918(5) . yes
Te2 O30 1.920(5) . yes
Te2 O25 1.921(6) . yes
Mo1 O14 1.712(7) . yes
Mo1 O1 2.295(5) . yes
Mo1 O2 2.323(6) . yes
Mo1 O7 1.958(5) . yes
Mo1 O8 1.957(6) . yes
Mo1 O13 1.702(7) . yes
Mo2 O16 1.703(7) . yes
Mo2 O3 2.301(5) . yes
Mo2 O8 1.942(6) . yes
Mo2 O2 2.339(5) . yes
Mo2 O15 1.704(6) . yes
Mo2 O9 1.923(6) . yes
Mo3 O9 1.940(7) . yes
Mo3 O4 2.287(6) . yes
Mo3 O3 2.300(6) . yes
Mo3 O18 1.704(6) . yes
Mo3 O10 1.948(5) . yes
Mo3 O17 1.703(6) . yes
Mo4 O11 1.972(6) . yes
Mo4 O4 2.280(5) . yes
Mo4 O5 2.306(6) . yes
Mo4 O10 1.935(5) . yes
Mo4 O20 1.698(6) . yes
Mo4 O19 1.720(7) . yes
Mo5 O22 1.724(6) . yes
Mo5 O21 1.715(7) . yes
Mo5 O5 2.309(5) . yes
Mo5 O6 2.276(5) . yes
Mo5 O11 1.924(6) . yes
Mo5 O12 1.901(6) . yes
Mo6 O7 1.954(5) . yes
Mo6 O1 2.303(6) . yes
Mo6 O6 2.307(6) . yes
Mo6 O24 1.703(6) . yes
Mo6 O12 1.967(6) . yes
Mo6 O23 1.713(6) . yes
O16 OW17 1.73(5) 2_545 yes
OW2 H21 0.52(8) 4_655 no
OW2 H22 1.24(7) 4_655 no
OW3 H31 1.14(7) 4_655 no
OW3 H32 0.96(7) 4_655 no
OW4 H42 0.57(9) 4_654 no
OW5 H51 1.00(7) 1_655 no
OW5 H52 0.80(7) 1_655 no
OW6 H61 0.83(7) 4_554 no
OW6 H62 0.75(9) 4_554 no
OW7 H71 0.71(9) 2_446 no
OW8 H81 0.68(8) 4_455 no
OW9 H91 0.87(9) 4_654 no
OW9 H92 0.74(8) 4_654 no
OW10 H101 0.58(9) 1_655 no
OW11 H111 0.68(7) 4_654 no
OW12 H121 0.66(9) 1_655 no
OW15 H151 0.75(8) 1_455 no
OW15 H152 1.09(7) 1_655 no
OW1 H12 0.86(7) . no

loop_
_geom_hbond_atom_site_label_D
_geom_hbond_atom_site_label_H
_geom_hbond_atom_site_label_A
_geom_hbond_distance_DH
_geom_hbond_distance_HA
_geom_hbond_distance_DA
_geom_hbond_angle_DHA
_geom_hbond_site_symmetry_A
_geom_hbond_publ_flag
OW6_k H61 O19 0.83(7) 2.02(7) 2.835(10) 165(6) . yes
OW10_s H101 O16 0.58(9) 2.23(9) 2.778(9) 157(10) . yes
OW10_s H101 OW17 0.58(9) 2.16(11) 2.61(8) 136(10) 2_545 yes
OW15_y H152 OW12 1.09(7) 1.85(7) 2.883(11) 158(6) 1_455 yes

loop_
_geom_torsion_atom_site_label_1
_geom_torsion_atom_site_label_2
_geom_torsion_atom_site_label_3
_geom_torsion_atom_site_label_4
_geom_torsion
_geom_torsion_site_symmetry_4
_geom_torsion_publ_flag
Mo1 Te1 O1 Mo6 94.1(3) . no
Mo2 Te1 O1 Mo1 43.38(18) . no
Mo2 Te1 O1 Mo6 137.45(18) . no
Mo3 Te1 O1 Mo1 86.0(3) . no
Mo3 Te1 O1 Mo6 -180.00(16) . no
Mo4 Te1 O1 Mo1 179.36(13) . no
Mo4 Te1 O1 Mo6 -86.6(3) . no
Mo5 Te1 O1 Mo1 -136.21(18) . no
Mo5 Te1 O1 Mo6 -42.14(18) . no
Mo6 Te1 O1 Mo1 -94.1(3) . no
O2 Te1 O1 Mo1 -0.6(2) . no
O2 Te1 O1 Mo6 93.5(2) . no
O3 Te1 O1 Mo1 86.2(2) . no
O3 Te1 O1 Mo6 -179.7(2) . no
O5 Te1 O1 Mo1 -179.7(2) . no
O5 Te1 O1 Mo6 -85.6(2) . no
O6 Te1 O1 Mo1 -93.8(2) . no
O6 Te1 O1 Mo6 0.3(2) . no
Mo1 Te1 O2 Mo2 93.2(3) . no
Mo2 Te1 O2 Mo1 -93.2(3) . no
Mo3 Te1 O2 Mo1 -136.78(17) . no
Mo3 Te1 O2 Mo2 -43.59(19) . no
Mo4 Te1 O2 Mo1 -179.37(13) . no
Mo4 Te1 O2 Mo2 -86.2(3) . no
Mo5 Te1 O2 Mo1 87.6(3) . no
Mo5 Te1 O2 Mo2 -179.22(7) . no
Mo6 Te1 O2 Mo1 43.38(18) . no
Mo6 Te1 O2 Mo2 136.57(19) . no
O1 Te1 O2 Mo1 0.6(2) . no
O1 Te1 O2 Mo2 93.8(2) . no
O3 Te1 O2 Mo1 -93.9(2) . no
O3 Te1 O2 Mo2 -0.7(3) . no
O4 Te1 O2 Mo1 -179.0(2) . no
O4 Te1 O2 Mo2 -85.8(3) . no
O6 Te1 O2 Mo1 86.4(2) . no
O6 Te1 O2 Mo2 179.6(3) . no
Mo1 Te1 O3 Mo2 -42.9(2) . no
Mo1 Te1 O3 Mo3 -136.95(17) . no
Mo2 Te1 O3 Mo3 -94.1(3) . no
Mo3 Te1 O3 Mo2 94.1(3) . no
Mo4 Te1 O3 Mo2 137.3(2) . no
Mo4 Te1 O3 Mo3 43.26(18) . no
Mo5 Te1 O3 Mo2 179.19(8) . no
Mo5 Te1 O3 Mo3 85.1(3) . no
Mo6 Te1 O3 Mo2 -86.0(3) . no
Mo6 Te1 O3 Mo3 179.96(15) . no
O1 Te1 O3 Mo2 -85.7(3) . no
O1 Te1 O3 Mo3 -179.7(2) . no
O2 Te1 O3 Mo2 0.7(3) . no
O2 Te1 O3 Mo3 -93.3(2) . no
O4 Te1 O3 Mo2 95.1(3) . no
O4 Te1 O3 Mo3 1.0(2) . no
O5 Te1 O3 Mo2 -179.6(3) . no
O5 Te1 O3 Mo3 86.3(3) . no
Mo1 Te1 O4 Mo3 84.7(3) . no
Mo1 Te1 O4 Mo4 179.35(13) . no
Mo2 Te1 O4 Mo3 41.79(19) . no
Mo2 Te1 O4 Mo4 136.43(19) . no
Mo3 Te1 O4 Mo4 94.6(3) . no
Mo4 Te1 O4 Mo3 -94.6(3) . no
Mo5 Te1 O4 Mo3 -138.62(18) . no
Mo5 Te1 O4 Mo4 -43.99(19) . no
Mo6 Te1 O4 Mo3 -179.98(13) . no
Mo6 Te1 O4 Mo4 -85.3(3) . no
O2 Te1 O4 Mo3 85.7(2) . no
O2 Te1 O4 Mo4 -179.6(2) . no
O3 Te1 O4 Mo3 -1.0(2) . no
O3 Te1 O4 Mo4 93.6(2) . no
O5 Te1 O4 Mo3 -95.2(2) . no
O5 Te1 O4 Mo4 -0.5(2) . no
O6 Te1 O4 Mo3 179.0(2) . no
O6 Te1 O4 Mo4 -86.4(2) . no
Mo1 Te1 O5 Mo4 -179.36(13) . no
Mo1 Te1 O5 Mo5 86.3(3) . no
Mo2 Te1 O5 Mo4 -84.9(3) . no
Mo2 Te1 O5 Mo5 -179.20(8) . no
Mo3 Te1 O5 Mo4 -41.66(18) . no
Mo3 Te1 O5 Mo5 -135.97(19) . no
Mo4 Te1 O5 Mo5 -94.3(3) . no
Mo5 Te1 O5 Mo4 94.3(3) . no
Mo6 Te1 O5 Mo4 138.19(18) . no
Mo6 Te1 O5 Mo5 43.88(19) . no
O1 Te1 O5 Mo4 -179.1(2) . no
O1 Te1 O5 Mo5 86.6(3) . no
O3 Te1 O5 Mo4 -84.5(3) . no
O3 Te1 O5 Mo5 -178.8(3) . no
O4 Te1 O5 Mo4 0.5(2) . no
O4 Te1 O5 Mo5 -93.8(3) . no
O6 Te1 O5 Mo4 95.2(3) . no
O6 Te1 O5 Mo5 0.9(3) . no
Mo1 Te1 O6 Mo5 -137.6(2) . no
Mo1 Te1 O6 Mo6 -43.08(18) . no
Mo2 Te1 O6 Mo5 179.19(8) . no
Mo2 Te1 O6 Mo6 -86.3(3) . no
Mo3 Te1 O6 Mo5 85.4(3) . no
Mo3 Te1 O6 Mo6 180.00(15) . no
Mo4 Te1 O6 Mo5 42.2(2) . no
Mo4 Te1 O6 Mo6 136.72(17) . no
Mo5 Te1 O6 Mo6 94.6(3) . no
Mo6 Te1 O6 Mo5 -94.6(3) . no
O1 Te1 O6 Mo5 -94.9(3) . no
O1 Te1 O6 Mo6 -0.3(2) . no
O2 Te1 O6 Mo5 178.7(3) . no
O2 Te1 O6 Mo6 -86.7(2) . no
O4 Te1 O6 Mo5 84.4(3) . no
O4 Te1 O6 Mo6 179.0(2) . no
O5 Te1 O6 Mo5 -0.9(3) . no
O5 Te1 O6 Mo6 93.6(2) . no
Mo2 Te1 Mo1 O1 -127.9(2) . no
Mo3 Te1 Mo1 O1 -128.3(2) . no
Mo5 Te1 Mo1 O1 52.8(2) . no
Mo6 Te1 Mo1 O1 51.8(2) . no
O2 Te1 Mo1 O1 179.1(3) . no
O3 Te1 Mo1 O1 -95.7(3) . no
O4 Te1 Mo1 O1 -179.4(4) . no
O5 Te1 Mo1 O1 0.4(3) . no
O6 Te1 Mo1 O1 84.5(3) . no
Mo2 Te1 Mo1 O2 53.0(2) . no
Mo3 Te1 Mo1 O2 52.5(2) . no
Mo5 Te1 Mo1 O2 -126.3(2) . no
Mo6 Te1 Mo1 O2 -127.3(2) . no
O1 Te1 Mo1 O2 -179.1(3) . no
O3 Te1 Mo1 O2 85.2(3) . no
O4 Te1 Mo1 O2 1.5(3) . no
O5 Te1 Mo1 O2 -178.7(4) . no
O6 Te1 Mo1 O2 -94.7(3) . no
Mo2 Te1 Mo1 O7 148.77(18) . no
Mo3 Te1 Mo1 O7 148.36(19) . no
Mo5 Te1 Mo1 O7 -30.52(19) . no
Mo6 Te1 Mo1 O7 -31.51(18) . no
O1 Te1 Mo1 O7 -83.3(3) . no
O2 Te1 Mo1 O7 95.8(3) . no
O3 Te1 Mo1 O7 -179.0(2) . no
O4 Te1 Mo1 O7 97.3(3) . no
O5 Te1 Mo1 O7 -82.9(3) . no
O6 Te1 Mo1 O7 1.2(2) . no
Mo2 Te1 Mo1 O8 -29.64(18) . no
Mo3 Te1 Mo1 O8 -30.05(19) . no
Mo5 Te1 Mo1 O8 151.07(19) . no
Mo6 Te1 Mo1 O8 150.08(18) . no
O1 Te1 Mo1 O8 98.3(3) . no
O2 Te1 Mo1 O8 -82.6(3) . no
O3 Te1 Mo1 O8 2.6(2) . no
O4 Te1 Mo1 O8 -81.1(3) . no
O5 Te1 Mo1 O8 98.7(3) . no
O6 Te1 Mo1 O8 -177.2(2) . no
Mo2 Te1 Mo1 O13 -116.2(3) . no
Mo3 Te1 Mo1 O13 -116.6(3) . no
Mo5 Te1 Mo1 O13 64.6(3) . no
Mo6 Te1 Mo1 O13 63.6(3) . no
O1 Te1 Mo1 O13 11.8(4) . no
O2 Te1 Mo1 O13 -169.1(4) . no
O3 Te1 Mo1 O13 -83.9(3) . no
O4 Te1 Mo1 O13 -167.6(4) . no
O5 Te1 Mo1 O13 12.2(4) . no
O6 Te1 Mo1 O13 96.3(3) . no
Mo2 Te1 Mo1 O14 60.9(3) . no
Mo3 Te1 Mo1 O14 60.5(3) . no
Mo5 Te1 Mo1 O14 -118.4(3) . no
Mo6 Te1 Mo1 O14 -119.4(3) . no
O1 Te1 Mo1 O14 -171.2(4) . no
O2 Te1 Mo1 O14 8.0(4) . no
O3 Te1 Mo1 O14 93.2(3) . no
O4 Te1 Mo1 O14 9.5(4) . no
O5 Te1 Mo1 O14 -170.7(4) . no
O6 Te1 Mo1 O14 -86.7(3) . no
O1 Te1 Mo4 O19 -8.2(4) . no
O2 Te1 Mo4 O19 171.8(4) . no
O3 Te1 Mo4 O19 87.1(3) . no
O4 Te1 Mo4 O19 171.2(4) . no
O5 Te1 Mo4 O19 -9.5(4) . no
O6 Te1 Mo4 O19 -93.1(3) . no
Mo2 Te1 Mo4 O20 -63.5(3) . no
Mo3 Te1 Mo4 O20 -62.7(3) . no
Mo5 Te1 Mo4 O20 115.8(3) . no
Mo6 Te1 Mo4 O20 117.2(3) . no
O1 Te1 Mo4 O20 169.2(4) . no
O2 Te1 Mo4 O20 -10.8(4) . no
O3 Te1 Mo4 O20 -95.5(3) . no
O4 Te1 Mo4 O20 -11.4(4) . no
O5 Te1 Mo4 O20 167.9(4) . no
O6 Te1 Mo4 O20 84.3(3) . no
Mo4 Te1 Mo3 O9 150.9(2) . no
Mo5 Te1 Mo3 O9 149.3(2) . no
O1 Te1 Mo3 O9 -81.5(3) . no
O2 Te1 Mo3 O9 3.7(3) . no
O3 Te1 Mo3 O9 -81.9(3) . no
O4 Te1 Mo3 O9 99.6(3) . no
O5 Te1 Mo3 O9 -177.1(3) . no
O6 Te1 Mo3 O9 98.1(3) . no
Mo1 Te1 Mo3 O10 148.05(19) . no
Mo2 Te1 Mo3 O10 147.63(19) . no
Mo4 Te1 Mo3 O10 -31.49(18) . no
Mo5 Te1 Mo3 O10 -33.08(19) . no
O1 Te1 Mo3 O10 96.2(3) . no
O2 Te1 Mo3 O10 -178.7(3) . no
Mo1 Te1 Mo2 O2 -52.5(3) . no
Mo3 Te1 Mo2 O2 127.1(3) . no
Mo4 Te1 Mo2 O2 128.0(3) . no
Mo6 Te1 Mo2 O2 -52.8(3) . no
O1 Te1 Mo2 O2 -85.0(3) . no
O3 Te1 Mo2 O2 179.0(4) . no
O4 Te1 Mo2 O2 95.8(3) . no
O5 Te1 Mo2 O2 179.5(4) . no
O6 Te1 Mo2 O2 -0.7(4) . no
Mo1 Te1 Mo2 O3 128.6(3) . no
Mo3 Te1 Mo2 O3 -51.8(3) . no
Mo4 Te1 Mo2 O3 -51.0(3) . no
Mo6 Te1 Mo2 O3 128.3(3) . no
O1 Te1 Mo2 O3 96.1(3) . no
O2 Te1 Mo2 O3 -179.0(4) . no
O4 Te1 Mo2 O3 -83.1(3) . no
O5 Te1 Mo2 O3 0.6(4) . no
O6 Te1 Mo2 O3 -179.6(4) . no
Mo1 Te1 Mo2 O8 29.90(17) . no
Mo3 Te1 Mo2 O8 -150.52(18) . no
Mo4 Te1 Mo2 O8 -149.65(18) . no
Mo6 Te1 Mo2 O8 29.62(18) . no
O1 Te1 Mo2 O8 -2.6(2) . no
O2 Te1 Mo2 O8 82.4(3) . no
O3 Te1 Mo2 O8 -98.7(3) . no
O4 Te1 Mo2 O8 178.2(2) . no
O5 Te1 Mo2 O8 -98.1(3) . no
O6 Te1 Mo2 O8 81.7(3) . no
Mo1 Te1 Mo2 O9 -149.34(18) . no
Mo3 Te1 Mo2 O9 30.25(18) . no
Mo4 Te1 Mo2 O9 31.12(19) . no
Mo6 Te1 Mo2 O9 -149.62(18) . no
O1 Te1 Mo2 O9 178.2(2) . no
O2 Te1 Mo2 O9 -96.9(3) . no
O3 Te1 Mo2 O9 82.1(3) . no
O4 Te1 Mo2 O9 -1.0(2) . no
O5 Te1 Mo2 O9 82.6(3) . no
O6 Te1 Mo2 O9 -97.5(3) . no
Mo1 Te1 Mo2 O15 117.8(3) . no
Mo3 Te1 Mo2 O15 -62.6(3) . no
Mo4 Te1 Mo2 O15 -61.8(3) . no
Mo6 Te1 Mo2 O15 117.5(3) . no
O1 Te1 Mo2 O15 85.3(3) . no
O2 Te1 Mo2 O15 170.3(4) . no
O3 Te1 Mo2 O15 -10.8(4) . no
O4 Te1 Mo2 O15 -93.9(3) . no
O5 Te1 Mo2 O15 -10.2(4) . no
O6 Te1 Mo2 O15 169.6(4) . no
Mo1 Te1 Mo2 O16 -62.3(3) . no
Mo3 Te1 Mo2 O16 117.3(3) . no
Mo4 Te1 Mo2 O16 118.1(3) . no
Mo6 Te1 Mo2 O16 -62.6(3) . no
O1 Te1 Mo2 O16 -94.8(3) . no
O2 Te1 Mo2 O16 -9.8(4) . no
O3 Te1 Mo2 O16 169.1(4) . no
O4 Te1 Mo2 O16 86.0(3) . no
O5 Te1 Mo2 O16 169.7(4) . no
O6 Te1 Mo2 O16 -10.5(4) . no
Mo4 Te1 Mo5 O21 60.1(3) . no
Mo6 Te1 Mo5 O21 -118.5(3) . no
O1 Te1 Mo5 O21 -86.6(3) . no
O2 Te1 Mo5 O21 -172.1(4) . no
O3 Te1 Mo5 O21 10.1(4) . no
O4 Te1 Mo5 O21 92.6(3) . no
O5 Te1 Mo5 O21 8.4(4) . no
O6 Te1 Mo5 O21 -170.3(4) . no
Mo1 Te1 Mo5 O22 63.3(3) . no
Mo3 Te1 Mo5 O22 -115.6(3) . no
Mo4 Te1 Mo5 O22 -117.2(3) . no
Mo6 Te1 Mo5 O22 64.3(3) . no
O1 Te1 Mo5 O22 96.1(3) . no
O2 Te1 Mo5 O22 10.6(4) . no
O3 Te1 Mo5 O22 -167.2(4) . no
O4 Te1 Mo5 O22 -84.7(3) . no
O5 Te1 Mo5 O22 -168.9(4) . no
O6 Te1 Mo5 O22 12.4(4) . no
Mo5 Te1 Mo4 O10 -149.91(19) . no
Mo6 Te1 Mo4 O10 -148.46(19) . no
O1 Te1 Mo4 O10 -96.4(3) . no
O2 Te1 Mo4 O10 83.5(3) . no
O3 Te1 Mo4 O10 -1.2(2) . no
O4 Te1 Mo4 O10 83.0(3) . no
O5 Te1 Mo4 O10 -97.8(3) . no
O6 Te1 Mo4 O10 178.6(3) . no
Mo2 Te1 Mo4 O11 -149.79(18) . no
Mo3 Te1 Mo4 O11 -148.92(18) . no
Mo5 Te1 Mo4 O11 29.50(18) . no
Mo6 Te1 Mo4 O11 30.95(19) . no
O1 Te1 Mo4 O11 83.0(3) . no
O2 Te1 Mo4 O11 -97.1(3) . no
O3 Te1 Mo4 O11 178.2(2) . no
O4 Te1 Mo4 O11 -97.6(3) . no
O5 Te1 Mo4 O11 81.6(3) . no
Mo1 Te1 Mo3 O3 52.3(2) . no
Mo2 Te1 Mo3 O3 51.9(2) . no
Mo4 Te1 Mo3 O3 -127.2(2) . no
Mo5 Te1 Mo3 O3 -128.8(2) . no
O1 Te1 Mo3 O3 0.4(3) . no
O2 Te1 Mo3 O3 85.6(3) . no
O4 Te1 Mo3 O3 -178.5(3) . no
O5 Te1 Mo3 O3 -95.3(3) . no
O6 Te1 Mo3 O3 -180.0(3) . no
Mo1 Te1 Mo3 O4 -129.2(2) . no
Mo2 Te1 Mo3 O4 -129.6(2) . no
Mo4 Te1 Mo3 O4 51.3(2) . no
Mo5 Te1 Mo3 O4 49.7(2) . no
O1 Te1 Mo3 O4 178.9(4) . no
O2 Te1 Mo3 O4 -95.9(3) . no
O3 Te1 Mo3 O4 178.5(3) . no
O5 Te1 Mo3 O4 83.3(3) . no
O6 Te1 Mo3 O4 -1.5(3) . no
Mo1 Te1 Mo3 O9 -29.6(2) . no
Mo2 Te1 Mo3 O9 -29.99(19) . no
O2 Te1 Mo6 O1 -85.2(3) . no
O3 Te1 Mo6 O1 0.4(3) . no
O4 Te1 Mo6 O1 178.9(4) . no
O5 Te1 Mo6 O1 95.7(3) . no
O6 Te1 Mo6 O1 -179.6(3) . no
Mo1 Te1 Mo6 O6 127.8(2) . no
Mo2 Te1 Mo6 O6 128.0(2) . no
Mo4 Te1 Mo6 O6 -52.7(2) . no
Mo5 Te1 Mo6 O6 -51.3(2) . no
O1 Te1 Mo6 O6 179.6(3) . no
O2 Te1 Mo6 O6 94.4(3) . no
O3 Te1 Mo6 O6 -180.0(3) . no
O4 Te1 Mo6 O6 -1.5(3) . no
O5 Te1 Mo6 O6 -84.8(3) . no
O3 Te1 Mo3 O10 95.8(3) . no
O4 Te1 Mo3 O10 -82.8(3) . no
O5 Te1 Mo3 O10 0.5(2) . no
O6 Te1 Mo3 O10 -84.2(3) . no
Mo1 Te1 Mo3 O17 60.2(3) . no
Mo2 Te1 Mo3 O17 59.8(3) . no
Mo4 Te1 Mo3 O17 -119.4(3) . no
Mo5 Te1 Mo3 O17 -121.0(3) . no
O1 Te1 Mo3 O17 8.3(4) . no
O2 Te1 Mo3 O17 93.5(3) . no
O3 Te1 Mo3 O17 7.9(4) . no
O4 Te1 Mo3 O17 -170.7(4) . no
O5 Te1 Mo3 O17 -87.4(4) . no
O6 Te1 Mo3 O17 -172.1(4) . no
Mo1 Te1 Mo3 O18 -119.0(3) . no
Mo2 Te1 Mo3 O18 -119.4(3) . no
Mo4 Te1 Mo3 O18 61.5(3) . no
Mo5 Te1 Mo3 O18 59.9(3) . no
O1 Te1 Mo3 O18 -170.9(4) . no
O2 Te1 Mo3 O18 -85.7(3) . no
O3 Te1 Mo3 O18 -171.3(4) . no
O4 Te1 Mo3 O18 10.2(4) . no
O5 Te1 Mo3 O18 93.5(3) . no
O6 Te1 Mo3 O18 8.7(4) . no
O2 Te1 Mo6 O23 -96.3(3) . no
O3 Te1 Mo6 O23 -10.7(4) . no
O4 Te1 Mo6 O23 167.8(4) . no
O5 Te1 Mo6 O23 84.5(3) . no
O6 Te1 Mo6 O23 169.3(4) . no
Mo1 Te1 Mo6 O24 119.6(3) . no
Mo2 Te1 Mo6 O24 119.9(3) . no
Mo4 Te1 Mo6 O24 -60.8(3) . no
Mo5 Te1 Mo6 O24 -59.4(3) . no
O1 Te1 Mo6 O24 171.4(4) . no
O2 Te1 Mo6 O24 86.3(3) . no
O3 Te1 Mo6 O24 171.9(4) . no
O4 Te1 Mo6 O24 -9.6(4) . no
O5 Te1 Mo6 O24 -92.9(3) . no
O6 Te1 Mo6 O24 -8.1(4) . no
Mo4 Te1 Mo5 O11 -30.20(18) . no
Mo6 Te1 Mo5 O11 151.24(18) . no
O1 Te1 Mo5 O11 -176.9(2) . no
O2 Te1 Mo5 O11 97.6(3) . no
O3 Te1 Mo5 O11 -80.2(3) . no
O4 Te1 Mo5 O11 2.3(2) . no
O5 Te1 Mo5 O11 -82.0(3) . no
O6 Te1 Mo5 O11 99.4(3) . no
Mo1 Te1 Mo5 O12 -31.44(19) . no
Mo3 Te1 Mo5 O12 149.69(18) . no
Mo4 Te1 Mo5 O12 148.12(18) . no
Mo6 Te1 Mo5 O12 -30.44(18) . no
O1 Te1 Mo5 O12 1.4(2) . no
O2 Te1 Mo5 O12 -84.1(3) . no
O3 Te1 Mo5 O12 98.1(3) . no
O4 Te1 Mo5 O12 -179.4(2) . no
O5 Te1 Mo5 O12 96.4(3) . no
Mo2 Te1 Mo4 O4 -52.2(2) . no
Mo3 Te1 Mo4 O4 -51.3(2) . no
Mo5 Te1 Mo4 O4 127.1(2) . no
Mo6 Te1 Mo4 O4 128.6(2) . no
O1 Te1 Mo4 O4 -179.4(4) . no
O2 Te1 Mo4 O4 0.5(3) . no
O3 Te1 Mo4 O4 -84.2(3) . no
O5 Te1 Mo4 O4 179.3(3) . no
O6 Te1 Mo4 O4 95.7(3) . no
Mo2 Te1 Mo4 O5 128.6(2) . no
Mo3 Te1 Mo4 O5 129.4(2) . no
Mo5 Te1 Mo4 O5 -52.1(2) . no
Mo6 Te1 Mo4 O5 -50.7(2) . no
O1 Te1 Mo4 O5 1.4(3) . no
O2 Te1 Mo4 O5 -178.7(4) . no
O3 Te1 Mo4 O5 96.6(3) . no
O4 Te1 Mo4 O5 -179.3(3) . no
O6 Te1 Mo4 O5 -83.6(3) . no
Mo2 Te1 Mo4 O10 30.80(19) . no
Mo3 Te1 Mo4 O10 31.67(18) . no
Mo4 Te1 Mo6 O12 28.04(19) . no
Mo5 Te1 Mo6 O12 29.50(18) . no
O1 Te1 Mo6 O12 -99.7(3) . no
O2 Te1 Mo6 O12 175.2(3) . no
O3 Te1 Mo6 O12 -99.3(3) . no
O4 Te1 Mo6 O12 79.3(3) . no
O5 Te1 Mo6 O12 -4.0(2) . no
Mo1 Te1 Mo5 O5 -127.8(3) . no
Mo3 Te1 Mo5 O5 53.3(3) . no
Mo4 Te1 Mo5 O5 51.8(3) . no
Mo6 Te1 Mo5 O5 -126.8(3) . no
O1 Te1 Mo5 O5 -95.0(3) . no
O2 Te1 Mo5 O5 179.5(4) . no
O3 Te1 Mo5 O5 1.7(4) . no
O4 Te1 Mo5 O5 84.3(3) . no
O6 Te1 Mo5 O5 -178.7(4) . no
Mo1 Te1 Mo5 O6 50.9(3) . no
O6 Te1 Mo4 O11 -2.0(2) . no
Mo2 Te1 Mo4 O19 119.1(3) . no
Mo3 Te1 Mo4 O19 119.9(3) . no
Mo5 Te1 Mo4 O19 -61.7(3) . no
Mo6 Te1 Mo4 O19 -60.2(3) . no
O3 Te1 Mo5 O6 -179.6(4) . no
O4 Te1 Mo5 O6 -97.1(3) . no
O5 Te1 Mo5 O6 178.7(4) . no
Mo1 Te1 Mo5 O11 150.25(18) . no
Mo3 Te1 Mo5 O11 -28.63(18) . no
O4 Te1 Mo6 O7 -97.6(3) . no
O5 Te1 Mo6 O7 179.1(3) . no
O6 Te1 Mo6 O7 -96.1(3) . no
Mo1 Te1 Mo6 O12 -151.50(19) . no
Mo2 Te1 Mo6 O12 -151.22(19) . no
Mo5 Te1 Mo6 O7 -147.38(19) . no
Mo1 Te1 Mo6 O1 -51.8(2) . no
Mo2 Te1 Mo6 O1 -51.5(2) . no
Mo4 Te1 Mo6 O1 127.7(2) . no
Mo5 Te1 Mo6 O1 129.2(2) . no
Mo2 Te1 Mo6 O7 31.90(19) . no
Mo4 Te1 Mo6 O7 -148.84(19) . no
Mo3 Te1 Mo5 O21 61.7(3) . no
O6 Te1 Mo6 O12 80.7(3) . no
Mo1 Te1 Mo6 O23 -63.0(3) . no
Mo2 Te1 Mo6 O23 -62.7(3) . no
Mo4 Te1 Mo6 O23 116.6(3) . no
O6 Te1 Mo5 O12 -82.3(3) . no
Mo1 Te1 Mo5 O21 -119.5(3) . no
O1 Te1 Mo5 O6 83.7(3) . no
O2 Te1 Mo5 O6 -1.8(4) . no
O1 Te1 Mo6 O7 83.4(3) . no
Mo3 Te1 Mo5 O6 -128.0(3) . no
Mo4 Te1 Mo5 O6 -129.6(3) . no
Mo1 Te1 Mo6 O7 31.62(18) . no
Mo6 Te1 Mo5 O6 51.9(3) . no
Mo5 Te1 Mo6 O23 118.0(3) . no
O1 Te1 Mo6 O23 -11.2(4) . no
O2 Te1 Mo6 O7 -1.7(2) . no
O3 Te1 Mo6 O7 83.9(3) . no
O7 Mo1 O8 Mo2 52.0(6) . no
O8 Mo1 O1 Te1 -74.9(3) . no
O8 Mo1 O1 Mo6 -177.9(3) . no
O1 Mo1 O2 Te1 -0.5(2) . no
O2 Mo1 O8 Mo2 18.9(3) . no
Te1 Mo1 O2 Mo2 -101.3(3) . no
O1 Mo1 O8 Mo2 89.9(3) . no
O1 Mo1 O7 Mo6 20.9(3) . no
O13 Mo1 O8 Mo2 -178.4(3) . no
O1 Mo1 O2 Mo2 -101.9(2) . no
O14 Mo1 O2 Te1 -173.6(3) . no
O14 Mo1 O2 Mo2 85.1(3) . no
Te1 Mo1 O7 Mo6 57.0(2) . no
O8 Mo1 O2 Mo2 -13.8(2) . no
Te1 Mo1 O1 Mo6 -103.0(3) . no
O2 Mo1 O7 Mo6 92.2(3) . no
O8 Mo1 O7 Mo6 60.1(6) . no
O13 Mo1 O7 Mo6 -68.1(4) . no
O13 Mo1 O1 Te1 -170.6(3) . no
O13 Mo1 O1 Mo6 86.4(3) . no
Te1 Mo1 O8 Mo2 55.2(2) . no
O14 Mo1 O7 Mo6 -177.4(3) . no
O2 Mo1 O1 Te1 0.5(2) . no
O2 Mo1 O1 Mo6 -102.5(2) . no
O14 Mo1 O8 Mo2 -70.0(4) . no
O7 Mo1 O2 Te1 -76.9(2) . no
O7 Mo1 O2 Mo2 -178.3(2) . no
O8 Mo1 O2 Te1 87.5(3) . no
O7 Mo1 O1 Te1 87.0(3) . no
O7 Mo1 O1 Mo6 -16.0(2) . no
O3 Mo2 O8 Mo1 -89.9(3) . no
O2 Mo2 O8 Mo1 -18.7(3) . no
O15 Mo2 O16 OW17 -62.6(12) 2_545 no
O2 Mo2 O3 Mo3 101.9(2) . no
O8 Mo2 O3 Te1 74.6(3) . no
Te1 Mo2 O8 Mo1 -55.0(2) . no
O9 Mo2 O3 Te1 -87.8(3) . no
O9 Mo2 O3 Mo3 14.8(2) . no
O15 Mo2 O3 Te1 171.3(3) . no
O15 Mo2 O3 Mo3 -86.1(3) . no
O9 Mo2 O8 Mo1 -53.5(6) . no
O15 Mo2 O8 Mo1 179.1(3) . no
O16 Mo2 O8 Mo1 71.1(4) . no
Te1 Mo2 O9 Mo3 -56.3(3) . no
O2 Mo2 O9 Mo3 -91.4(4) . no
O16 Mo2 O2 Te1 172.2(3) . no
O3 Mo2 O9 Mo3 -19.8(3) . no
O8 Mo2 O9 Mo3 -57.8(6) . no
O15 Mo2 O9 Mo3 68.8(4) . no
O16 Mo2 O9 Mo3 176.8(4) . no
O8 Mo2 O3 Mo3 177.1(2) . no
O8 Mo2 O16 OW17 37.9(12) 2_545 no
O9 Mo2 O16 OW17 -166.0(11) 2_545 no
Te1 Mo2 O2 Mo1 101.7(3) . no
O3 Mo2 O2 Te1 0.6(2) . no
O3 Mo2 O2 Mo1 102.3(2) . no
O8 Mo2 O2 Te1 -87.7(3) . no
O8 Mo2 O2 Mo1 14.0(2) . no
O9 Mo2 O2 Te1 75.9(3) . no
O9 Mo2 O2 Mo1 177.6(2) . no
O2 Mo2 O16 OW17 111.9(11) 2_545 no
O16 Mo2 O2 Mo1 -86.2(3) . no
Te1 Mo2 O3 Mo3 102.5(3) . no
O2 Mo2 O3 Te1 -0.6(2) . no
Te1 Mo2 O16 OW17 117.5(11) 2_545 no
O9 Mo3 O4 Mo4 -177.8(3) . no
O10 Mo3 O4 Te1 87.5(3) . no
O3 Mo3 O10 Mo4 92.5(3) . no
O18 Mo3 O4 Mo4 84.2(3) . no
Te1 Mo3 O9 Mo2 56.3(3) . no
O3 Mo3 O9 Mo2 19.9(3) . no
O9 Mo3 O3 Te1 87.8(3) . no
O4 Mo3 O9 Mo2 90.2(4) . no
O10 Mo3 O9 Mo2 51.7(7) . no
O17 Mo3 O9 Mo2 -69.8(4) . no
O18 Mo3 O9 Mo2 -179.1(4) . no
Te1 Mo3 O10 Mo4 57.2(3) . no
O4 Mo3 O10 Mo4 21.7(3) . no
O9 Mo3 O10 Mo4 61.8(6) . no
O17 Mo3 O10 Mo4 -176.4(3) . no
O18 Mo3 O10 Mo4 -66.9(4) . no
O10 Mo3 O4 Mo4 -16.6(2) . no
O18 Mo3 O4 Te1 -171.7(3) . no
Te1 Mo3 O3 Mo2 -102.5(3) . no
O4 Mo3 O3 Te1 -0.9(2) . no
O4 Mo3 O3 Mo2 -103.4(2) . no
O18 Mo3 O3 Mo2 -81.8(8) . no
O9 Mo3 O3 Mo2 -14.7(2) . no
O10 Mo3 O3 Te1 -76.8(2) . no
O10 Mo3 O3 Mo2 -179.3(2) . no
O17 Mo3 O3 Te1 -173.7(3) . no
O17 Mo3 O3 Mo2 83.8(3) . no
O18 Mo3 O3 Te1 20.8(9) . no
O3 Mo3 O4 Mo4 -103.2(2) . no
Te1 Mo3 O4 Mo4 -104.1(3) . no
O3 Mo3 O4 Te1 0.9(2) . no
O9 Mo3 O4 Te1 -73.7(3) . no
Te1 Mo4 O11 Mo5 -55.0(2) . no
O4 Mo4 O10 Mo3 -21.8(3) . no
O5 Mo4 O10 Mo3 -92.2(3) . no
O11 Mo4 O10 Mo3 -58.4(6) . no
O19 Mo4 O10 Mo3 176.4(3) . no
O20 Mo4 O10 Mo3 67.5(4) . no
O4 Mo4 O11 Mo5 -89.3(3) . no
O5 Mo4 O11 Mo5 -18.7(3) . no
O10 Mo4 O11 Mo5 -53.8(6) . no
O19 Mo4 O11 Mo5 70.8(4) . no
O20 Mo4 O11 Mo5 178.9(3) . no
Te1 Mo4 O4 Mo3 104.2(3) . no
O5 Mo4 O4 Te1 0.5(2) . no
O5 Mo4 O4 Mo3 104.7(2) . no
O10 Mo4 O4 Te1 -87.5(3) . no
O10 Mo4 O4 Mo3 16.7(2) . no
O11 Mo4 O4 Te1 75.4(3) . no
O11 Mo4 O4 Mo3 179.6(3) . no
O20 Mo4 O4 Te1 170.9(3) . no
O20 Mo4 O4 Mo3 -85.0(3) . no
Te1 Mo4 O5 Mo5 101.9(3) . no
O4 Mo4 O5 Te1 -0.5(2) . no
O4 Mo4 O5 Mo5 101.4(2) . no
O10 Mo4 O5 Te1 75.4(3) . no
O10 Mo4 O5 Mo5 177.3(2) . no
O11 Mo4 O5 Te1 -88.1(3) . no
O11 Mo4 O5 Mo5 13.8(2) . no
O19 Mo4 O5 Te1 172.4(3) . no
O19 Mo4 O5 Mo5 -85.7(3) . no
O20 Mo4 O5 Te1 -28.9(9) . no
O20 Mo4 O5 Mo5 73.0(8) . no
Te1 Mo4 O10 Mo3 -57.3(2) . no
O5 Mo5 O12 Mo6 90.9(3) . no
O6 Mo5 O12 Mo6 19.3(3) . no
O11 Mo5 O12 Mo6 59.1(6) . no
O21 Mo5 O12 Mo6 -175.9(3) . no
O22 Mo5 O12 Mo6 -67.7(4) . no
Te1 Mo5 O5 Mo4 -102.3(3) . no
O6 Mo5 O5 Te1 -0.8(2) . no
O6 Mo5 O5 Mo4 -103.1(2) . no
O11 Mo5 O5 Te1 88.3(3) . no
O11 Mo5 O5 Mo4 -14.1(2) . no
O12 Mo5 O5 Te1 -76.8(3) . no
O12 Mo5 O5 Mo4 -179.2(2) . no
O21 Mo5 O5 Te1 -173.5(3) . no
O21 Mo5 O5 Mo4 84.2(3) . no
O22 Mo5 O5 Te1 25.5(8) . no
O22 Mo5 O5 Mo4 -76.8(7) . no
Te1 Mo5 O6 Mo6 -102.7(3) . no
O5 Mo5 O6 Te1 0.8(2) . no
O5 Mo5 O6 Mo6 -101.9(2) . no
O11 Mo5 O6 Te1 -74.3(3) . no
O11 Mo5 O6 Mo6 -177.0(2) . no
O12 Mo5 O6 Te1 88.2(3) . no
O12 Mo5 O6 Mo6 -14.6(2) . no
O22 Mo5 O6 Te1 -169.8(3) . no
O22 Mo5 O6 Mo6 87.5(2) . no
Te1 Mo5 O11 Mo4 55.0(2) . no
O5 Mo5 O11 Mo4 18.6(3) . no
O6 Mo5 O11 Mo4 89.8(3) . no
O12 Mo5 O11 Mo4 51.5(6) . no
O21 Mo5 O11 Mo4 -73.2(3) . no
O22 Mo5 O11 Mo4 179.4(3) . no
Te1 Mo5 O12 Mo6 55.6(2) . no
Te1 Mo6 O1 Mo1 102.9(3) . no
O6 Mo6 O1 Te1 -0.3(2) . no
O6 Mo6 O1 Mo1 102.6(2) . no
O7 Mo6 O1 Te1 -86.8(3) . no
O7 Mo6 O1 Mo1 16.0(2) . no
O12 Mo6 O1 Te1 73.5(3) . no
O12 Mo6 O1 Mo1 176.4(2) . no
O23 Mo6 O1 Te1 171.0(3) . no
O23 Mo6 O1 Mo1 -86.2(3) . no
O24 Mo6 O1 Te1 -20.1(9) . no
O24 Mo6 O1 Mo1 82.8(8) . no
Te1 Mo6 O6 Mo5 102.9(3) . no
O1 Mo6 O6 Te1 0.3(2) . no
O1 Mo6 O6 Mo5 103.2(2) . no
O7 Mo6 O6 Te1 76.6(2) . no
O7 Mo6 O6 Mo5 179.5(2) . no
O12 Mo6 O6 Te1 -88.7(3) . no
O12 Mo6 O6 Mo5 14.2(2) . no
O23 Mo6 O6 Te1 -25.7(9) . no
O23 Mo6 O6 Mo5 77.2(9) . no
O24 Mo6 O6 Te1 173.4(3) . no
O24 Mo6 O6 Mo5 -83.7(3) . no
Te1 Mo6 O7 Mo1 -56.8(2) . no
O1 Mo6 O7 Mo1 -20.8(3) . no
O6 Mo6 O7 Mo1 -91.9(3) . no
O12 Mo6 O7 Mo1 -62.9(6) . no
O23 Mo6 O7 Mo1 67.8(4) . no
O24 Mo6 O7 Mo1 178.3(3) . no
Te1 Mo6 O12 Mo5 -55.5(2) . no
O1 Mo6 O12 Mo5 -90.0(3) . no
O6 Mo6 O12 Mo5 -19.2(3) . no
O7 Mo6 O12 Mo5 -49.4(6) . no
O23 Mo6 O12 Mo5 179.0(3) . no
O24 Mo6 O12 Mo5 69.2(4) . no

loop_
_cod_changelog_entry_id
_cod_changelog_entry_author
_cod_changelog_entry_date
_cod_changelog_entry_text
1 'Vaitkus, Antanas' 2023-12-15T19:18:20+02:00
;
 Changed the x coordinate of atom site 'Ow17' from '0.531(10)' to '0.0531(10)'.
 Changed the y coordinate of atom site 'H41' from '-003915(69)' to
 '-0.3915(69)'. These values were corrected after consulting the original
 publication.
;
